data_7120650
loop_
_publ_author_name
'Hossain, Md. Jakir'
'Ono, Toshikazu'
'Wakiya, Kosuke'
'Hisaeda, Yoshio'

_publ_section_title
;
 A Vitamin B12 Derivative Catalyzed Electrochemical Trifluoromethylation
 and Perfluoroalkylation of Arenes and Heteroarenes in Organic Media
;
_journal_name_full 'Chem. Commun.'
_journal_paper_doi 10.1039/C7CC06221D
_journal_year 2017
_chemical_formula_sum 'C14 H10 F9 N'
_chemical_formula_weight 363.23
_space_group_crystal_system monoclinic
_space_group_IT_number 14
_space_group_name_Hall '-P 2yn'
_space_group_name_H-M_alt 'P 1 21/n 1'
_symmetry_space_group_name_Hall '-P 2yn'
_symmetry_space_group_name_H-M 'P 1 21/n 1'
_atom_sites_solution_hydrogens geom
_audit_update_record
;
2017-07-25 deposited with the CCDC.
2017-09-13 downloaded from the CCDC.
;
_cell_angle_alpha 90
_cell_angle_beta 96.184(6)
_cell_angle_gamma 90
_cell_formula_units_Z 4
_cell_length_a 7.024(3)
_cell_length_b 8.522(3)
_cell_length_c 23.918(9)
_cell_measurement_reflns_used 2740
_cell_measurement_temperature 100.(2)
_cell_measurement_theta_max 24.9928
_cell_measurement_theta_min 2.9410
_cell_volume 1423.4(10)
_computing_cell_refinement 'Bruker SAINT'
_computing_data_collection 'Bruker APEX2'
_computing_data_reduction 'Bruker SAINT'
_computing_molecular_graphics 'Bruker SHELXTL'
_computing_publication_material 'Bruker SHELXTL'
_computing_structure_refinement 'SHELXL-2014 (Sheldrick 2014)'
_computing_structure_solution 'SHELXS-97 (Sheldrick 2008)'
_diffrn_ambient_temperature 100.(2)
_diffrn_detector_area_resol_mean 8.3333
_diffrn_measured_fraction_theta_full 0.999
_diffrn_measured_fraction_theta_max 0.999
_diffrn_measurement_device_type 'Bruker SMART APEX CCD'
_diffrn_measurement_method '\f and \w scans'
_diffrn_radiation_monochromator graphite
_diffrn_radiation_type MoK\a
_diffrn_radiation_wavelength 0.71073
_diffrn_reflns_av_R_equivalents 0.0925
_diffrn_reflns_av_unetI/netI 0.0603
_diffrn_reflns_limit_h_max 8
_diffrn_reflns_limit_h_min -8
_diffrn_reflns_limit_k_max 10
_diffrn_reflns_limit_k_min -10
_diffrn_reflns_limit_l_max 28
_diffrn_reflns_limit_l_min -28
_diffrn_reflns_number 14129
_diffrn_reflns_theta_full 25.02
_diffrn_reflns_theta_max 25.02
_diffrn_reflns_theta_min 1.71
_exptl_absorpt_coefficient_mu 0.183
_exptl_absorpt_correction_T_max 0.99
_exptl_absorpt_correction_T_min 0.51
_exptl_absorpt_correction_type multi-scan
_exptl_absorpt_process_details
;
SADABS-2014/5 - Bruker AXS area detector scaling and absorption correction
;
_exptl_crystal_colour colorless
_exptl_crystal_density_diffrn 1.695
_exptl_crystal_density_method 'not measured'
_exptl_crystal_description block
_exptl_crystal_F_000 728
_exptl_crystal_size_max 0.400
_exptl_crystal_size_mid 0.150
_exptl_crystal_size_min 0.040
_refine_diff_density_max 0.549
_refine_diff_density_min -0.502
_refine_ls_extinction_method none
_refine_ls_goodness_of_fit_ref 1.083
_refine_ls_hydrogen_treatment constr
_refine_ls_matrix_type full
_refine_ls_number_parameters 219
_refine_ls_number_reflns 2510
_refine_ls_number_restraints 0
_refine_ls_restrained_S_all 1.083
_refine_ls_R_factor_all 0.0950
_refine_ls_R_factor_gt 0.0667
_refine_ls_shift/su_max 0.030
_refine_ls_shift/su_mean 0.001
_refine_ls_structure_factor_coef Fsqd
_refine_ls_weighting_details 'w=1/[\s^2^(Fo^2^)+(0.1133P)^2^+1.8130P] where P=(Fo^2^+2Fc^2^)/3'
_refine_ls_weighting_scheme calc
_refine_ls_wR_factor_gt 0.1816
_refine_ls_wR_factor_ref 0.2111
_reflns_number_gt 1807
_reflns_number_total 2510
_reflns_threshold_expression 'I > 2\s(I)'
_cod_data_source_file c7cc06221d2.cif
_cod_data_source_block jakir27_1
_cod_original_cell_volume 1423.4(9)
_cod_database_code 7120650

loop_
_space_group_symop_operation_xyz
'x, y, z'
'-x+1/2, y+1/2, -z+1/2'
'-x, -y, -z'
'x-1/2, -y-1/2, z-1/2'

loop_
_atom_site_type_symbol
_atom_site_label
_atom_site_fract_x
_atom_site_fract_y
_atom_site_fract_z
_atom_site_U_iso_or_equiv
_atom_site_adp_type
_atom_site_calc_flag
_atom_site_refinement_flags_adp
_atom_site_refinement_flags_posn
_atom_site_occupancy
C C1 0.7271(5) 0.4788(4) 0.42216(16) 0.0210(8) Uani d . . 1
C C2 0.7574(5) 0.6379(4) 0.41832(15) 0.0178(8) Uani d . . 1
C C3 0.7770(5) 0.6999(4) 0.47446(15) 0.0171(8) Uani d . . 1
C C4 0.8031(5) 0.8507(4) 0.49768(16) 0.0198(8) Uani d . . 1
H H4 0.813 0.9396 0.4742 0.024 Uiso calc U R 1
C C5 0.8141(6) 0.8668(5) 0.55498(16) 0.0241(9) Uani d . . 1
H H5 0.8293 0.9686 0.5711 0.029 Uiso calc U R 1
C C6 0.8032(6) 0.7368(5) 0.59030(16) 0.0268(9) Uani d . . 1
H H6 0.8142 0.7516 0.6299 0.032 Uiso calc U R 1
C C7 0.7768(5) 0.5877(5) 0.56858(16) 0.0227(9) Uani d . . 1
H H7 0.7683 0.4994 0.5924 0.027 Uiso calc U R 1
C C8 0.7631(5) 0.5714(4) 0.51049(15) 0.0165(8) Uani d . . 1
C C9 0.6933(6) 0.3563(5) 0.37745(19) 0.0334(11) Uani d . . 1
H H9A 0.7987 0.2803 0.3813 0.05 Uiso calc U R 1
H H9B 0.6868 0.4061 0.3404 0.05 Uiso calc U R 1
H H9C 0.5724 0.3021 0.3813 0.05 Uiso calc U R 1
C C10 0.7087(6) 0.2818(4) 0.4996(2) 0.0324(10) Uani d . . 1
H H10A 0.6008 0.2297 0.4777 0.049 Uiso calc U R 1
H H10B 0.684 0.2883 0.5391 0.049 Uiso calc U R 1
H H10C 0.826 0.2213 0.4968 0.049 Uiso calc U R 1
C C11 0.7612(6) 0.7308(5) 0.36643(16) 0.0260(9) Uani d . . 1
C C12 0.5655(6) 0.8006(5) 0.34355(17) 0.0288(10) Uani d . . 1
C C13 0.5458(7) 0.8672(5) 0.28368(17) 0.0326(10) Uani d . . 1
C C14 0.3699(7) 0.9714(5) 0.26811(18) 0.0371(11) Uani d . . 1
F F1 0.8240(4) 0.6482(3) 0.32386(10) 0.0409(7) Uani d . . 1
F F2 0.8827(4) 0.8586(3) 0.37565(10) 0.0396(7) Uani d . . 1
F F3 0.4334(4) 0.6855(3) 0.34429(11) 0.0416(7) Uani d . . 1
F F4 0.5200(4) 0.9142(3) 0.37939(9) 0.0367(7) Uani d . . 1
F F5 0.5339(5) 0.7463(4) 0.24671(11) 0.0524(9) Uani d . . 1
F F6 0.7017(5) 0.9494(4) 0.27582(12) 0.0556(9) Uani d . . 1
F F7 0.2154(5) 0.9085(4) 0.28448(14) 0.0598(9) Uani d . . 1
F F8 0.3979(6) 1.1112(3) 0.29159(12) 0.0624(10) Uani d . . 1
F F9 0.3446(5) 0.9914(4) 0.21362(11) 0.0512(8) Uani d . . 1
N N008 0.7316(4) 0.4391(3) 0.47763(14) 0.0197(7) Uani d . . 1

loop_
_atom_site_aniso_label
_atom_site_aniso_U_11
_atom_site_aniso_U_22
_atom_site_aniso_U_33
_atom_site_aniso_U_12
_atom_site_aniso_U_13
_atom_site_aniso_U_23
C1 0.0139(19) 0.023(2) 0.026(2) 0.0028(16) 0.0016(15) -0.0084(16)
C2 0.0158(19) 0.022(2) 0.0164(17) 0.0029(15) 0.0040(15) -0.0027(14)
C3 0.0129(18) 0.0190(19) 0.0195(18) 0.0008(14) 0.0026(14) -0.0006(14)
C4 0.019(2) 0.0163(19) 0.0253(19) -0.0013(15) 0.0054(16) -0.0005(15)
C5 0.018(2) 0.026(2) 0.028(2) -0.0025(16) 0.0027(16) -0.0106(16)
C6 0.018(2) 0.045(3) 0.0173(19) -0.0009(18) 0.0017(16) -0.0055(17)
C7 0.0136(19) 0.031(2) 0.023(2) 0.0015(16) 0.0018(15) 0.0111(17)
C8 0.0091(17) 0.0183(19) 0.0225(19) 0.0016(14) 0.0036(14) 0.0020(15)
C9 0.029(2) 0.028(2) 0.043(3) -0.0013(18) 0.004(2) -0.0191(19)
C10 0.026(2) 0.015(2) 0.057(3) 0.0016(17) 0.006(2) 0.0061(19)
C11 0.025(2) 0.034(2) 0.0195(19) 0.0006(18) 0.0052(16) -0.0043(17)
C12 0.033(2) 0.030(2) 0.024(2) 0.0007(19) 0.0062(18) -0.0017(17)
C13 0.041(3) 0.035(2) 0.023(2) -0.002(2) 0.0073(19) 0.0011(18)
C14 0.047(3) 0.038(3) 0.025(2) 0.002(2) 0.000(2) 0.0008(19)
F1 0.0458(17) 0.0565(17) 0.0226(12) 0.0133(13) 0.0141(11) -0.0050(11)
F2 0.0355(16) 0.0542(17) 0.0287(13) -0.0206(13) 0.0019(11) 0.0067(12)
F3 0.0326(15) 0.0457(16) 0.0438(16) -0.0121(12) -0.0082(12) 0.0149(12)
F4 0.0499(17) 0.0429(15) 0.0182(12) 0.0169(12) 0.0071(11) -0.0029(10)
F5 0.075(2) 0.0575(18) 0.0243(13) 0.0182(16) 0.0013(13) -0.0119(12)
F6 0.0507(19) 0.079(2) 0.0371(16) -0.0136(16) 0.0048(13) 0.0283(15)
F7 0.0414(19) 0.076(2) 0.062(2) 0.0085(16) 0.0025(15) 0.0265(17)
F8 0.101(3) 0.0357(16) 0.0464(17) 0.0185(17) -0.0127(17) -0.0027(13)
F9 0.063(2) 0.0597(19) 0.0286(14) 0.0069(16) -0.0069(13) 0.0074(13)
N008 0.0147(16) 0.0120(16) 0.0326(18) 0.0011(12) 0.0033(13) -0.0007(13)

loop_
_atom_type_symbol
_atom_type_description
_atom_type_scat_dispersion_real
_atom_type_scat_dispersion_imag
_atom_type_scat_source
C C 0.0033 0.0016 'International Tables Vol C Tables 4.2.6.8 and 6.1.1.4'
H H 0.0000 0.0000 'International Tables Vol C Tables 4.2.6.8 and 6.1.1.4'
N N 0.0061 0.0033 'International Tables Vol C Tables 4.2.6.8 and 6.1.1.4'
F F 0.0171 0.0103 'International Tables Vol C Tables 4.2.6.8 and 6.1.1.4'

loop_
_geom_angle_atom_site_label_1
_geom_angle_atom_site_label_2
_geom_angle_atom_site_label_3
_geom_angle
N008 C1 C2 108.7(3)
N008 C1 C9 120.5(4)
C2 C1 C9 130.8(4)
C1 C2 C3 107.5(3)
C1 C2 C11 127.0(3)
C3 C2 C11 125.5(3)
C4 C3 C8 119.1(3)
C4 C3 C2 134.6(3)
C8 C3 C2 106.3(3)
C5 C4 C3 118.6(4)
C5 C4 H4 120.7
C3 C4 H4 120.7
C4 C5 C6 121.5(4)
C4 C5 H5 119.3
C6 C5 H5 119.3
C7 C6 C5 121.1(4)
C7 C6 H6 119.5
C5 C6 H6 119.5
C6 C7 C8 117.5(3)
C6 C7 H7 121.3
C8 C7 H7 121.3
N008 C8 C7 129.9(3)
N008 C8 C3 107.8(3)
C7 C8 C3 122.3(3)
C1 C9 H9A 109.5
C1 C9 H9B 109.5
H9A C9 H9B 109.5
C1 C9 H9C 109.5
H9A C9 H9C 109.5
H9B C9 H9C 109.5
N008 C10 H10A 109.5
N008 C10 H10B 109.5
H10A C10 H10B 109.5
N008 C10 H10C 109.5
H10A C10 H10C 109.5
H10B C10 H10C 109.5
F1 C11 F2 106.5(3)
F1 C11 C2 113.0(3)
F2 C11 C2 110.8(3)
F1 C11 C12 106.5(3)
F2 C11 C12 105.3(3)
C2 C11 C12 114.2(3)
F3 C12 F4 107.5(3)
F3 C12 C13 106.7(3)
F4 C12 C13 108.9(3)
F3 C12 C11 107.6(3)
F4 C12 C11 108.3(3)
C13 C12 C11 117.5(4)
F6 C13 F5 107.6(4)
F6 C13 C12 109.5(4)
F5 C13 C12 108.8(3)
F6 C13 C14 108.3(4)
F5 C13 C14 106.8(4)
C12 C13 C14 115.5(4)
F9 C14 F7 108.9(4)
F9 C14 F8 107.7(4)
F7 C14 F8 109.4(4)
F9 C14 C13 109.7(4)
F7 C14 C13 111.3(4)
F8 C14 C13 109.8(4)
C1 N008 C8 109.7(3)
C1 N008 C10 125.9(3)
C8 N008 C10 124.4(3)

loop_
_geom_bond_atom_site_label_1
_geom_bond_atom_site_label_2
_geom_bond_distance
C1 N008 1.366(5)
C1 C2 1.377(6)
C1 C9 1.495(5)
C2 C3 1.436(5)
C2 C11 1.475(5)
C3 C4 1.403(5)
C3 C8 1.404(5)
C4 C5 1.371(5)
C4 H4 0.95
C5 C6 1.401(6)
C5 H5 0.95
C6 C7 1.377(6)
C6 H6 0.95
C7 C8 1.389(5)
C7 H7 0.95
C8 N008 1.379(5)
C9 H9A 0.98
C9 H9B 0.98
C9 H9C 0.98
C10 N008 1.455(5)
C10 H10A 0.98
C10 H10B 0.98
C10 H10C 0.98
C11 F1 1.351(4)
C11 F2 1.387(5)
C11 C12 1.543(6)
C12 F3 1.352(5)
C12 F4 1.354(5)
C12 C13 1.533(6)
C13 F6 1.330(5)
C13 F5 1.354(5)
C13 C14 1.535(7)
C14 F9 1.307(5)
C14 F7 1.308(6)
C14 F8 1.323(5)
